data_7717515
loop_
_publ_author_name
'Li, Jing'
'Xu, Bao-Sen'
'Yi, Shao-Zhe'
'Zhang, Xing-Long'
'Zhao, Le-Le'
'Meng, Yu'
'Wang, Wen-Jin'
'Li, Bao-Ning'

_publ_section_title
;
 Visualizing supramolecular assembly behavior, stimulus response, and
 solid state emission of higher-order Pt<sup>2+</sup> aggregates.
;
_journal_name_full 'Dalton transactions (Cambridge, England : 2003)'
_journal_paper_doi 10.1039/d4dt02771j
_journal_year 2024
_chemical_formula_moiety 'C18 H15 Cl N2 Pt, C H2 Cl2'
_chemical_formula_sum 'C19 H17 Cl3 N2 Pt'
_chemical_formula_weight 574.78
_space_group_crystal_system monoclinic
_space_group_IT_number 11
_space_group_name_Hall '-P 2yb'
_space_group_name_H-M_alt 'P 1 21/m 1'
_atom_sites_solution_hydrogens mixed
_atom_sites_solution_primary dual
_audit_creation_date 2020-09-03
_audit_creation_method
;
Olex2 1.3
(compiled 2019.09.11 svn.r3662 for OlexSys, GUI svn.r5938)
;
_audit_update_record
;
2021-04-05 deposited with the CCDC.	2024-11-06 downloaded from the CCDC.
;
_cell_angle_alpha 90
_cell_angle_beta 90.667(2)
_cell_angle_gamma 90
_cell_formula_units_Z 4
_cell_length_a 16.1259(4)
_cell_length_b 6.8629(2)
_cell_length_c 16.8334(4)
_cell_measurement_reflns_used 3763
_cell_measurement_temperature 240.00(10)
_cell_measurement_theta_max 72.3790
_cell_measurement_theta_min 3.7670
_cell_volume 1862.83(8)
_computing_cell_refinement 'CrysAlisPro 1.171.40.61a (Rigaku OD, 2019)'
_computing_data_collection 'CrysAlisPro 1.171.40.61a (Rigaku OD, 2019)'
_computing_data_reduction 'CrysAlisPro 1.171.40.61a (Rigaku OD, 2019)'
_computing_molecular_graphics 'Olex2 1.3 (Dolomanov et al., 2009)'
_computing_publication_material 'Olex2 1.3 (Dolomanov et al., 2009)'
_computing_structure_refinement 'ShelXL 2018/3 (Sheldrick, 2015)'
_computing_structure_solution 'SHELXT 2018/2 (Sheldrick, 2018)'
_diffrn_ambient_environment N~2~
_diffrn_ambient_temperature 240.00(10)
_diffrn_detector 'CCD plate'
_diffrn_detector_area_resol_mean 10.6525
_diffrn_detector_type Atlas
_diffrn_measured_fraction_theta_full 0.993
_diffrn_measured_fraction_theta_max 0.967
_diffrn_measurement_details
;
List of Runs (angles in degrees, time in seconds):

  # Type    Start    End  Width  t~exp~   \w     \q     \k     \f   Frames
#--------------------------------------------------------------------------
  1  \w   -114.00 -19.00   1.00    8.00    --  -40.08 -38.00 -30.00   95
  2  \w   -120.00 -21.00   1.00    8.00    --  -40.08 -19.00  60.00   99
  3  \w     40.00  96.00   1.00   20.00    --  103.61 -94.00   0.00   56
  4  \w     32.00 123.00   1.00   20.00    --  103.61 -45.00  60.00   91
  5  \w     75.00 176.00   1.00   20.00    --  103.61  61.00-150.00  101
  6  \w     32.00 132.00   1.00   20.00    --  103.61 -30.00-150.00  100
  7  \w    122.00 169.00   1.00   20.00    --  103.61 125.00   0.00   47
;
_diffrn_measurement_device 'four-circle diffractometer'
_diffrn_measurement_device_type 'SuperNova, Dual, Cu at home/near, Atlas'
_diffrn_measurement_method '\w scans'
_diffrn_orient_matrix_type 'CrysAlisPro convention (1999,Acta A55,543-557)'
_diffrn_orient_matrix_UB_11 0.0894259000
_diffrn_orient_matrix_UB_12 0.0778041000
_diffrn_orient_matrix_UB_13 -0.0054720000
_diffrn_orient_matrix_UB_21 0.0017153000
_diffrn_orient_matrix_UB_22 -0.0541344000
_diffrn_orient_matrix_UB_23 -0.0886866000
_diffrn_orient_matrix_UB_31 -0.0337288000
_diffrn_orient_matrix_UB_32 0.2035567000
_diffrn_orient_matrix_UB_33 -0.0216160000
_diffrn_radiation_monochromator mirror
_diffrn_radiation_probe x-ray
_diffrn_radiation_type 'Cu K\a'
_diffrn_radiation_wavelength 1.54184
_diffrn_reflns_av_R_equivalents 0.0269
_diffrn_reflns_av_unetI/netI 0.0264
_diffrn_reflns_Laue_measured_fraction_full 0.993
_diffrn_reflns_Laue_measured_fraction_max 0.967
_diffrn_reflns_limit_h_max 19
_diffrn_reflns_limit_h_min -19
_diffrn_reflns_limit_k_max 8
_diffrn_reflns_limit_k_min -5
_diffrn_reflns_limit_l_max 19
_diffrn_reflns_limit_l_min -20
_diffrn_reflns_number 6563
_diffrn_reflns_point_group_measured_fraction_full 0.993
_diffrn_reflns_point_group_measured_fraction_max 0.967
_diffrn_reflns_theta_full 67.684
_diffrn_reflns_theta_max 72.505
_diffrn_reflns_theta_min 3.774
_diffrn_source 'micro-focus sealed X-ray tube'
_diffrn_source_type 'SuperNova (Cu) X-ray Source'
_exptl_absorpt_coefficient_mu 18.077
_exptl_absorpt_correction_T_max 1.00000
_exptl_absorpt_correction_T_min 0.03930
_exptl_absorpt_correction_type multi-scan
_exptl_absorpt_process_details
;
CrysAlisPro 1.171.40.61a (Rigaku Oxford Diffraction, 2019)
Empirical absorption correction using spherical harmonics,
 implemented in SCALE3 ABSPACK scaling algorithm.
;
_exptl_crystal_colour 'clear light yellow'
_exptl_crystal_colour_lustre clear
_exptl_crystal_colour_modifier light
_exptl_crystal_colour_primary yellow
_exptl_crystal_density_diffrn 2.049
_exptl_crystal_description block
_exptl_crystal_F_000 1096
_exptl_crystal_size_max 0.21
_exptl_crystal_size_mid 0.2
_exptl_crystal_size_min 0.15
_refine_diff_density_max 2.986
_refine_diff_density_min -3.145
_refine_diff_density_rms 0.232
_refine_ls_extinction_method none
_refine_ls_goodness_of_fit_ref 1.053
_refine_ls_hydrogen_treatment constr
_refine_ls_matrix_type full
_refine_ls_number_parameters 303
_refine_ls_number_reflns 3892
_refine_ls_number_restraints 0
_refine_ls_restrained_S_all 1.053
_refine_ls_R_factor_all 0.0580
_refine_ls_R_factor_gt 0.0553
_refine_ls_shift/su_max 0.000
_refine_ls_shift/su_mean 0.000
_refine_ls_structure_factor_coef Fsqd
_refine_ls_weighting_details 'w=1/[\s^2^(Fo^2^)+(0.1173P)^2^+6.2873P] where P=(Fo^2^+2Fc^2^)/3'
_refine_ls_weighting_scheme calc
_refine_ls_wR_factor_gt 0.1563
_refine_ls_wR_factor_ref 0.1607
_reflns_Friedel_coverage 0.000
_reflns_number_gt 3607
_reflns_number_total 3892
_reflns_threshold_expression 'I > 2\s(I)'
_cod_data_source_file d4dt02771j2.cif
_cod_data_source_block exp_4461
_cod_database_code 7717515
_shelx_shelxl_version_number 2018/3
_shelx_space_group_comment
;
The symmetry employed for this shelxl refinement is uniquely defined
by the following loop, which should always be used as a source of
symmetry information in preference to the above space-group names.
They are only intended as comments.
;
_shelx_estimated_absorpt_t_max 0.172
_shelx_estimated_absorpt_t_min 0.116
_reflns_odcompleteness_completeness 99.28
_reflns_odcompleteness_iscentric 1
_reflns_odcompleteness_theta 66.97
_olex2_refinement_description
;
1. Fixed Uiso
 At 1.2 times of:
  All C(H) groups, All C(H,H) groups
 At 1.5 times of:
  All C(H,H,H) groups
2. Rigid body (RIGU) restrains
 Pt1, Pt2
 with sigma for 1-2 distances of 0.004 and sigma for 1-3 distances of 0.004
3. Others
 Fixed Sof: H8A(0.5) H8B(0.5) H8C(0.5) H11A(0.5) H11B(0.5) H11C(0.5) H26A(0.5)
 H26B(0.5) H26C(0.5) H29A(0.5) H29B(0.5) H29C(0.5) H37A(0.5) H37B(0.5)
 H38A(0.5) H38B(0.5)
4.a Riding coordinates:
 C8(H8A,H8B,H8C), C29(H29A,H29B,H29C)
4.b Secondary CH2 refined with riding coordinates:
 C37A(H37A,H37B), C38A(H38A,H38B)
4.c Aromatic/amide H refined with riding coordinates:
 C1(H1), C2(H2), C3(H3), C4(H4), C9(H9), C15(H15), C16(H16), C17(H17),
 C18(H18), C19(H19), C20(H20), C21(H21), C22(H22), C27(H27), C33(H33), C34(H34),
  C35(H35), C36(H36)
4.d Idealised Me refined as rotating group:
 C11(H11A,H11B,H11C), C26(H26A,H26B,H26C)
;
_olex2_submission_special_instructions 'No special instructions were received'
_oxdiff_exptl_absorpt_empirical_details
;
Empirical correction (ABSPACK) includes:
- Absorption correction using spherical harmonics
- Frame scaling
;
_oxdiff_exptl_absorpt_empirical_full_max 13.131
_oxdiff_exptl_absorpt_empirical_full_min 0.508

loop_
_space_group_symop_operation_xyz
'x, y, z'
'-x, y+1/2, -z'
'-x, -y, -z'
'x, -y-1/2, z'

loop_
_atom_site_label
_atom_site_type_symbol
_atom_site_fract_x
_atom_site_fract_y
_atom_site_fract_z
_atom_site_U_iso_or_equiv
_atom_site_adp_type
_atom_site_occupancy
_atom_site_site_symmetry_order
_atom_site_calc_flag
_atom_site_refinement_flags_posn
_atom_site_refinement_flags_adp
_atom_site_refinement_flags_occupancy
_atom_site_disorder_assembly
_atom_site_disorder_group
Pt1 Pt 0.26348(3) 0.750000 0.86265(2) 0.03895(18) Uani 1 2 d S T P . .
Cl5 Cl 0.11747(15) 0.750000 0.82506(16) 0.0559(7) Uani 1 2 d S T P . .
N1 N 0.2490(6) 0.750000 0.9816(5) 0.045(2) Uani 1 2 d S T P . .
N2 N 0.3144(5) 0.750000 0.7543(5) 0.0390(18) Uani 1 2 d S T P . .
C1 C 0.1761(9) 0.750000 1.0207(8) 0.065(4) Uani 1 2 d S T P . .
H1 H 0.127013 0.750000 0.991242 0.078 Uiso 1 2 calc R U P . .
C2 C 0.1719(10) 0.750000 1.0998(8) 0.070(4) Uani 1 2 d S T P . .
H2 H 0.120306 0.750000 1.123852 0.084 Uiso 1 2 calc R U P . .
C3 C 0.2428(10) 0.750000 1.1464(9) 0.073(5) Uani 1 2 d S T P . .
H3 H 0.240100 0.750000 1.201594 0.087 Uiso 1 2 calc R U P . .
C4 C 0.3197(10) 0.750000 1.1072(9) 0.069(4) Uani 1 2 d S T P . .
H4 H 0.368792 0.750000 1.136711 0.082 Uiso 1 2 calc R U P . .
C5 C 0.3227(8) 0.750000 1.0242(7) 0.052(3) Uani 1 2 d S T P . .
C6 C 0.3974(7) 0.750000 0.9753(6) 0.047(3) Uani 1 2 d S T P . .
C7 C 0.4824(8) 0.750000 0.9968(8) 0.053(3) Uani 1 2 d S T P . .
C8 C 0.5134(10) 0.750000 1.0828(8) 0.067(4) Uani 1 2 d S T P . .
H8A H 0.486163 0.851670 1.111678 0.100 Uiso 0.5 1 d R U P A -1
H8B H 0.572203 0.771910 1.083948 0.100 Uiso 0.5 1 d R U P A -1
H8C H 0.501423 0.626420 1.106758 0.100 Uiso 0.5 1 d R U P A -1
C9 C 0.5387(8) 0.750000 0.9375(8) 0.055(3) Uani 1 2 d S T P . .
H9 H 0.594202 0.750000 0.953049 0.066 Uiso 1 2 calc R U P . .
C10 C 0.5226(7) 0.750000 0.8562(7) 0.051(3) Uani 1 2 d S T P . .
C11 C 0.5933(8) 0.750000 0.7991(9) 0.068(4) Uani 1 2 d S T P . .
H11A H 0.644678 0.735331 0.827887 0.103 Uiso 0.5 1 calc R U P B -1
H11B H 0.593816 0.870840 0.770337 0.103 Uiso 0.5 1 calc R U P B -1
H11C H 0.586788 0.643830 0.762385 0.103 Uiso 0.5 1 calc R U P B -1
C12 C 0.4370(6) 0.750000 0.8344(6) 0.040(2) Uani 1 2 d S T P . .
C13 C 0.3782(6) 0.750000 0.8927(6) 0.041(2) Uani 1 2 d S T P . .
C14 C 0.3976(6) 0.750000 0.7537(6) 0.037(2) Uani 1 2 d S T P . .
C15 C 0.4405(7) 0.750000 0.6823(7) 0.045(2) Uani 1 2 d S T P . .
H15 H 0.498124 0.750000 0.682395 0.054 Uiso 1 2 calc R U P . .
C16 C 0.3967(8) 0.750000 0.6117(7) 0.055(3) Uani 1 2 d S T P . .
H16 H 0.424841 0.750000 0.563815 0.066 Uiso 1 2 calc R U P . .
C17 C 0.3106(8) 0.750000 0.6119(7) 0.052(3) Uani 1 2 d S T P . .
H17 H 0.280221 0.750000 0.564573 0.062 Uiso 1 2 calc R U P . .
C18 C 0.2718(7) 0.750000 0.6833(5) 0.041(2) Uani 1 2 d S T P . .
H18 H 0.214181 0.750000 0.683928 0.049 Uiso 1 2 calc R U P . .
Pt2 Pt 0.24815(2) 1.250000 0.50288(2) 0.03798(18) Uani 1 2 d S T P . .
Cl6 Cl 0.39090(16) 1.250000 0.45779(17) 0.0538(7) Uani 1 2 d S T P . .
N3 N 0.1877(5) 1.250000 0.3968(5) 0.0424(19) Uani 1 2 d S T P . .
N4 N 0.2711(6) 1.250000 0.6212(5) 0.0412(19) Uani 1 2 d S T P . .
C19 C 0.2269(9) 1.250000 0.3246(7) 0.057(3) Uani 1 2 d S T P . .
H19 H 0.284525 1.250000 0.323198 0.069 Uiso 1 2 calc R U P . .
C20 C 0.1825(8) 1.250000 0.2546(8) 0.064(4) Uani 1 2 d S T P . .
H20 H 0.209572 1.250000 0.206182 0.077 Uiso 1 2 calc R U P . .
C21 C 0.0954(9) 1.250000 0.2572(7) 0.064(4) Uani 1 2 d S T P . .
H21 H 0.063878 1.250000 0.210591 0.077 Uiso 1 2 calc R U P . .
C22 C 0.0573(8) 1.250000 0.3310(7) 0.055(3) Uani 1 2 d S T P . .
H22 H -0.000268 1.250000 0.333544 0.066 Uiso 1 2 calc R U P . .
C23 C 0.1035(6) 1.250000 0.4000(6) 0.040(2) Uani 1 2 d S T P . .
C24 C 0.0716(6) 1.250000 0.4828(6) 0.037(2) Uani 1 2 d S T P . .
C25 C -0.0107(6) 1.250000 0.5093(6) 0.041(2) Uani 1 2 d S T P . .
C26 C -0.0860(7) 1.250000 0.4559(8) 0.051(3) Uani 1 2 d S T P . .
H26A H -0.134467 1.275180 0.486749 0.077 Uiso 0.5 1 calc R U P C -1
H26B H -0.091222 1.125297 0.430460 0.077 Uiso 0.5 1 calc R U P C -1
H26C H -0.080280 1.349522 0.416219 0.077 Uiso 0.5 1 calc R U P C -1
C27 C -0.0221(7) 1.250000 0.5916(7) 0.045(2) Uani 1 2 d S T P . .
H27 H -0.076388 1.250000 0.609564 0.054 Uiso 1 2 calc R U P . .
C28 C 0.0416(7) 1.250000 0.6498(7) 0.046(2) Uani 1 2 d S T P . .
C29 C 0.0171(8) 1.250000 0.7364(7) 0.056(3) Uani 1 2 d S T P . .
H29A H 0.055058 1.329560 0.766462 0.085 Uiso 0.5 1 d R U P D -1
H29B H 0.018568 1.119130 0.756512 0.085 Uiso 0.5 1 d R U P D -1
H29C H -0.038012 1.301310 0.741082 0.085 Uiso 0.5 1 d R U P D -1
C30 C 0.1243(6) 1.250000 0.6212(6) 0.036(2) Uani 1 2 d S T P . .
C31 C 0.1367(6) 1.250000 0.5397(5) 0.036(2) Uani 1 2 d S T P . .
C32 C 0.2025(7) 1.250000 0.6681(6) 0.044(2) Uani 1 2 d S T P . .
C33 C 0.2123(7) 1.250000 0.7493(7) 0.050(3) Uani 1 2 d S T P . .
H33 H 0.165923 1.250000 0.781562 0.061 Uiso 1 2 calc R U P . .
C34 C 0.2908(7) 1.250000 0.7834(7) 0.057(3) Uani 1 2 d S T P . .
H34 H 0.297035 1.250000 0.838364 0.068 Uiso 1 2 calc R U P . .
C35 C 0.3583(7) 1.250000 0.7366(7) 0.050(3) Uani 1 2 d S T P . .
H35 H 0.411273 1.250000 0.759034 0.060 Uiso 1 2 calc R U P . .
C36 C 0.3477(7) 1.250000 0.6542(8) 0.053(3) Uani 1 2 d S T P . .
H36 H 0.393956 1.250000 0.621743 0.063 Uiso 1 2 calc R U P . .
Cl1 Cl 0.0540(3) 1.250000 1.0274(3) 0.1041(16) Uani 1 2 d S T P . .
Cl2 Cl 0.2320(3) 1.250000 1.0109(3) 0.0774(11) Uani 1 2 d S T P . .
C37A C 0.1368(10) 1.250000 0.9578(9) 0.074(4) Uani 1 2 d S T P . .
H37A H 0.133116 1.135401 0.924207 0.089 Uiso 0.5 1 calc R U P . .
H37B H 0.133116 1.364599 0.924207 0.089 Uiso 0.5 1 calc R U P . .
Cl3 Cl 0.5752(3) 0.250000 0.6923(3) 0.0955(14) Uani 1 2 d S T P . .
Cl4 Cl 0.7393(3) 0.250000 0.6241(3) 0.0896(13) Uani 1 2 d S T P . .
C38A C 0.6315(11) 0.250000 0.6034(9) 0.074(4) Uani 1 2 d S T P . .
H38A H 0.617107 0.364429 0.572339 0.089 Uiso 0.5 1 calc R U P . .
H38B H 0.617107 0.135571 0.572339 0.089 Uiso 0.5 1 calc R U P . .

loop_
_atom_site_aniso_label
_atom_site_aniso_U_11
_atom_site_aniso_U_22
_atom_site_aniso_U_33
_atom_site_aniso_U_23
_atom_site_aniso_U_13
_atom_site_aniso_U_12
Pt1 0.0338(3) 0.0523(3) 0.0307(3) 0.000 -0.00079(17) 0.000
Cl5 0.0288(11) 0.095(2) 0.0436(13) 0.000 -0.0006(9) 0.000
N1 0.051(5) 0.060(6) 0.024(4) 0.000 0.009(3) 0.000
N2 0.036(4) 0.054(5) 0.026(4) 0.000 -0.007(3) 0.000
C1 0.057(8) 0.093(11) 0.044(7) 0.000 0.015(6) 0.000
C2 0.085(10) 0.086(10) 0.039(6) 0.000 0.019(6) 0.000
C3 0.072(10) 0.098(13) 0.048(7) 0.000 0.006(7) 0.000
C4 0.066(8) 0.091(11) 0.049(7) 0.000 -0.012(6) 0.000
C5 0.052(6) 0.060(7) 0.043(6) 0.000 -0.008(5) 0.000
C6 0.048(6) 0.058(7) 0.034(5) 0.000 -0.011(4) 0.000
C7 0.051(7) 0.058(7) 0.050(6) 0.000 -0.022(5) 0.000
C8 0.088(10) 0.065(8) 0.047(7) 0.000 -0.036(7) 0.000
C9 0.046(6) 0.059(7) 0.060(7) 0.000 -0.023(5) 0.000
C10 0.042(6) 0.062(7) 0.049(6) 0.000 -0.006(5) 0.000
C11 0.041(6) 0.097(11) 0.066(8) 0.000 -0.012(6) 0.000
C12 0.035(5) 0.053(6) 0.032(5) 0.000 -0.010(4) 0.000
C13 0.039(5) 0.045(6) 0.039(5) 0.000 -0.009(4) 0.000
C14 0.036(5) 0.043(5) 0.030(5) 0.000 -0.001(4) 0.000
C15 0.040(5) 0.052(6) 0.044(6) 0.000 0.004(4) 0.000
C16 0.054(7) 0.076(9) 0.035(5) 0.000 0.008(5) 0.000
C17 0.046(6) 0.076(8) 0.034(5) 0.000 -0.001(4) 0.000
C18 0.043(5) 0.059(6) 0.021(4) 0.000 -0.004(4) 0.000
Pt2 0.0311(3) 0.0494(3) 0.0335(3) 0.000 0.00230(18) 0.000
Cl6 0.0344(12) 0.079(2) 0.0478(14) 0.000 0.0106(10) 0.000
N3 0.036(4) 0.052(5) 0.039(4) 0.000 0.009(3) 0.000
N4 0.040(5) 0.049(5) 0.034(4) 0.000 -0.004(4) 0.000
C19 0.059(7) 0.080(9) 0.032(5) 0.000 0.006(5) 0.000
C20 0.047(7) 0.095(11) 0.049(7) 0.000 0.005(5) 0.000
C21 0.058(7) 0.098(11) 0.037(6) 0.000 -0.001(5) 0.000
C22 0.040(6) 0.086(9) 0.040(6) 0.000 0.002(5) 0.000
C23 0.036(5) 0.049(6) 0.035(5) 0.000 -0.003(4) 0.000
C24 0.042(5) 0.036(5) 0.033(5) 0.000 0.000(4) 0.000
C25 0.034(5) 0.048(6) 0.043(5) 0.000 0.002(4) 0.000
C26 0.035(5) 0.057(7) 0.061(7) 0.000 -0.005(5) 0.000
C27 0.035(5) 0.055(7) 0.046(6) 0.000 0.002(4) 0.000
C28 0.043(6) 0.055(7) 0.041(5) 0.000 0.009(5) 0.000
C29 0.047(6) 0.087(9) 0.036(5) 0.000 0.009(5) 0.000
C30 0.034(5) 0.042(5) 0.031(4) 0.000 -0.003(4) 0.000
C31 0.026(4) 0.054(6) 0.027(4) 0.000 0.003(3) 0.000
C32 0.039(5) 0.064(7) 0.029(5) 0.000 0.003(4) 0.000
C33 0.040(6) 0.072(8) 0.039(6) 0.000 -0.006(5) 0.000
C34 0.047(6) 0.084(9) 0.038(6) 0.000 -0.007(5) 0.000
C35 0.045(6) 0.057(7) 0.049(6) 0.000 -0.019(5) 0.000
C36 0.036(5) 0.068(8) 0.054(7) 0.000 -0.003(5) 0.000
Cl1 0.062(2) 0.147(5) 0.103(3) 0.000 0.003(2) 0.000
Cl2 0.0594(18) 0.084(3) 0.089(3) 0.000 0.0046(18) 0.000
C37A 0.072(9) 0.096(12) 0.053(8) 0.000 -0.013(7) 0.000
Cl3 0.075(2) 0.139(4) 0.072(2) 0.000 0.010(2) 0.000
Cl4 0.082(3) 0.104(3) 0.084(3) 0.000 0.028(2) 0.000
C38A 0.088(11) 0.087(11) 0.048(7) 0.000 -0.009(7) 0.000

loop_
_atom_type_symbol
_atom_type_description
_atom_type_scat_dispersion_real
_atom_type_scat_dispersion_imag
_atom_type_scat_source
C C 0.0181 0.0091 'International Tables Vol C Tables 4.2.6.8 and 6.1.1.4'
H H 0.0000 0.0000 'International Tables Vol C Tables 4.2.6.8 and 6.1.1.4'
Cl Cl 0.3639 0.7018 'International Tables Vol C Tables 4.2.6.8 and 6.1.1.4'
N N 0.0311 0.0180 'International Tables Vol C Tables 4.2.6.8 and 6.1.1.4'
Pt Pt -4.5932 6.9264 'International Tables Vol C Tables 4.2.6.8 and 6.1.1.4'

loop_
_geom_angle_atom_site_label_1
_geom_angle_atom_site_label_2
_geom_angle_atom_site_label_3
_geom_angle
_geom_angle_site_symmetry_1
_geom_angle_site_symmetry_3
_geom_angle_publ_flag
N1 Pt1 Cl5 97.8(3) . . ?
N2 Pt1 Cl5 99.7(2) . . ?
N2 Pt1 N1 162.5(4) . . ?
C13 Pt1 Cl5 179.7(3) . . ?
C13 Pt1 N1 81.9(4) . . ?
C13 Pt1 N2 80.6(4) . . ?
C1 N1 Pt1 126.4(9) . . ?
C1 N1 C5 119.6(11) . . ?
C5 N1 Pt1 114.0(8) . . ?
C14 N2 Pt1 115.2(6) . . ?
C14 N2 C18 118.9(9) . . ?
C18 N2 Pt1 125.8(7) . . ?
N1 C1 H1 118.6 . . ?
C2 C1 N1 122.7(14) . . ?
C2 C1 H1 118.6 . . ?
C1 C2 H2 119.4 . . ?
C1 C2 C3 121.1(15) . . ?
C3 C2 H2 119.4 . . ?
C2 C3 H3 121.3 . . ?
C2 C3 C4 117.4(14) . . ?
C4 C3 H3 121.3 . . ?
C3 C4 H4 119.7 . . ?
C5 C4 C3 120.5(14) . . ?
C5 C4 H4 119.7 . . ?
N1 C5 C4 118.7(12) . . ?
N1 C5 C6 114.5(10) . . ?
C4 C5 C6 126.8(12) . . ?
C7 C6 C5 130.9(11) . . ?
C7 C6 C13 116.8(11) . . ?
C13 C6 C5 112.2(10) . . ?
C6 C7 C8 123.4(13) . . ?
C9 C7 C6 117.8(11) . . ?
C9 C7 C8 118.8(11) . . ?
C7 C8 H8A 109.5 . . ?
C7 C8 H8B 109.5 . . ?
C7 C8 H8C 109.5 . . ?
H8A C8 H8B 109.5 . . ?
H8A C8 H8C 109.5 . . ?
H8B C8 H8C 109.5 . . ?
C7 C9 H9 116.4 . . ?
C7 C9 C10 127.3(11) . . ?
C10 C9 H9 116.4 . . ?
C9 C10 C11 119.8(11) . . ?
C9 C10 C12 115.0(11) . . ?
C12 C10 C11 125.2(10) . . ?
C10 C11 H11A 109.5 . . ?
C10 C11 H11B 109.5 . . ?
C10 C11 H11C 109.5 . . ?
H11A C11 H11B 109.5 . . ?
H11A C11 H11C 109.5 . . ?
H11B C11 H11C 109.5 . . ?
C10 C12 C14 129.4(10) . . ?
C13 C12 C10 119.4(9) . . ?
C13 C12 C14 111.1(8) . . ?
C6 C13 Pt1 117.3(8) . . ?
C12 C13 Pt1 119.0(7) . . ?
C12 C13 C6 123.7(10) . . ?
N2 C14 C12 114.1(8) . . ?
N2 C14 C15 120.8(9) . . ?
C15 C14 C12 125.1(9) . . ?
C14 C15 H15 120.3 . . ?
C16 C15 C14 119.4(10) . . ?
C16 C15 H15 120.3 . . ?
C15 C16 H16 120.0 . . ?
C15 C16 C17 120.1(11) . . ?
C17 C16 H16 120.0 . . ?
C16 C17 H17 121.0 . . ?
C18 C17 C16 118.1(10) . . ?
C18 C17 H17 121.0 . . ?
N2 C18 H18 118.7 . . ?
C17 C18 N2 122.6(10) . . ?
C17 C18 H18 118.7 . . ?
N3 Pt2 Cl6 99.9(2) . . ?
N4 Pt2 Cl6 98.3(3) . . ?
N4 Pt2 N3 161.8(4) . . ?
C31 Pt2 Cl6 179.3(3) . . ?
C31 Pt2 N3 80.8(4) . . ?
C31 Pt2 N4 81.0(4) . . ?
C19 N3 Pt2 123.9(8) . . ?
C23 N3 Pt2 115.8(7) . . ?
C23 N3 C19 120.3(10) . . ?
C32 N4 Pt2 115.4(7) . . ?
C36 N4 Pt2 124.2(8) . . ?
C36 N4 C32 120.4(10) . . ?
N3 C19 H19 119.4 . . ?
C20 C19 N3 121.1(12) . . ?
C20 C19 H19 119.4 . . ?
C19 C20 H20 120.5 . . ?
C19 C20 C21 119.1(12) . . ?
C21 C20 H20 120.5 . . ?
C20 C21 H21 120.7 . . ?
C22 C21 C20 118.6(12) . . ?
C22 C21 H21 120.7 . . ?
C21 C22 H22 119.5 . . ?
C23 C22 C21 121.0(11) . . ?
C23 C22 H22 119.5 . . ?
N3 C23 C22 119.9(10) . . ?
N3 C23 C24 113.1(9) . . ?
C22 C23 C24 127.0(10) . . ?
C25 C24 C23 129.3(9) . . ?
C25 C24 C31 118.8(9) . . ?
C31 C24 C23 111.9(8) . . ?
C24 C25 C26 124.7(10) . . ?
C27 C25 C24 116.7(10) . . ?
C27 C25 C26 118.6(10) . . ?
C25 C26 H26A 109.5 . . ?
C25 C26 H26B 109.5 . . ?
C25 C26 H26C 109.5 . . ?
H26A C26 H26B 109.5 . . ?
H26A C26 H26C 109.5 . . ?
H26B C26 H26C 109.5 . . ?
C25 C27 H27 117.1 . . ?
C25 C27 C28 125.8(10) . . ?
C28 C27 H27 117.1 . . ?
C27 C28 C29 118.2(10) . . ?
C27 C28 C30 116.2(10) . . ?
C30 C28 C29 125.6(10) . . ?
C28 C29 H29A 109.6 . . ?
C28 C29 H29B 109.5 . . ?
C28 C29 H29C 109.3 . . ?
H29A C29 H29B 109.5 . . ?
H29A C29 H29C 109.5 . . ?
H29B C29 H29C 109.5 . . ?
C28 C30 C32 127.9(9) . . ?
C31 C30 C28 118.7(9) . . ?
C31 C30 C32 113.4(9) . . ?
C24 C31 Pt2 118.4(7) . . ?
C30 C31 Pt2 117.8(7) . . ?
C30 C31 C24 123.8(9) . . ?
N4 C32 C30 112.5(9) . . ?
N4 C32 C33 119.3(10) . . ?
C33 C32 C30 128.3(10) . . ?
C32 C33 H33 119.7 . . ?
C32 C33 C34 120.5(11) . . ?
C34 C33 H33 119.7 . . ?
C33 C34 H34 120.1 . . ?
C35 C34 C33 119.8(11) . . ?
C35 C34 H34 120.1 . . ?
C34 C35 H35 120.4 . . ?
C34 C35 C36 119.3(10) . . ?
C36 C35 H35 120.4 . . ?
N4 C36 C35 120.7(11) . . ?
N4 C36 H36 119.6 . . ?
C35 C36 H36 119.6 . . ?
Cl1 C37A H37A 110.0 . . ?
Cl1 C37A H37B 110.0 . . ?
Cl2 C37A Cl1 108.6(8) . . ?
Cl2 C37A H37A 110.0 . . ?
Cl2 C37A H37B 110.0 . . ?
H37A C37A H37B 108.3 . . ?
Cl3 C38A Cl4 110.4(8) . . ?
Cl3 C38A H38A 109.6 . . ?
Cl3 C38A H38B 109.6 . . ?
Cl4 C38A H38A 109.6 . . ?
Cl4 C38A H38B 109.6 . . ?
H38A C38A H38B 108.1 . . ?

loop_
_geom_bond_atom_site_label_1
_geom_bond_atom_site_label_2
_geom_bond_distance
_geom_bond_site_symmetry_2
_geom_bond_publ_flag
Pt1 Cl5 2.431(2) . ?
Pt1 N1 2.018(9) . ?
Pt1 N2 2.009(8) . ?
Pt1 C13 1.912(10) . ?
N1 C1 1.354(16) . ?
N1 C5 1.380(15) . ?
N2 C14 1.341(13) . ?
N2 C18 1.372(12) . ?
C1 H1 0.9300 . ?
C1 C2 1.333(18) . ?
C2 H2 0.9300 . ?
C2 C3 1.38(2) . ?
C3 H3 0.9300 . ?
C3 C4 1.41(2) . ?
C4 H4 0.9300 . ?
C4 C5 1.397(19) . ?
C5 C6 1.468(18) . ?
C6 C7 1.414(16) . ?
C6 C13 1.419(14) . ?
C7 C8 1.525(15) . ?
C7 C9 1.36(2) . ?
C8 H8A 0.9601 . ?
C8 H8B 0.9599 . ?
C8 H8C 0.9600 . ?
C9 H9 0.9300 . ?
C9 C10 1.391(17) . ?
C10 C11 1.501(19) . ?
C10 C12 1.424(15) . ?
C11 H11A 0.9600 . ?
C11 H11B 0.9600 . ?
C11 H11C 0.9600 . ?
C12 C13 1.373(15) . ?
C12 C14 1.493(13) . ?
C14 C15 1.393(15) . ?
C15 H15 0.9300 . ?
C15 C16 1.374(17) . ?
C16 H16 0.9300 . ?
C16 C17 1.390(18) . ?
C17 H17 0.9300 . ?
C17 C18 1.360(15) . ?
C18 H18 0.9300 . ?
Pt2 Cl6 2.432(2) . ?
Pt2 N3 2.025(9) . ?
Pt2 N4 2.022(9) . ?
Pt2 C31 1.908(9) . ?
N3 C19 1.377(14) . ?
N3 C23 1.359(13) . ?
N4 C32 1.367(15) . ?
N4 C36 1.348(14) . ?
C19 H19 0.9300 . ?
C19 C20 1.371(18) . ?
C20 H20 0.9300 . ?
C20 C21 1.405(19) . ?
C21 H21 0.9300 . ?
C21 C22 1.392(17) . ?
C22 H22 0.9300 . ?
C22 C23 1.373(16) . ?
C23 C24 1.491(14) . ?
C24 C25 1.405(14) . ?
C24 C31 1.411(13) . ?
C25 C26 1.502(15) . ?
C25 C27 1.400(15) . ?
C26 H26A 0.9600 . ?
C26 H26B 0.9600 . ?
C26 H26C 0.9600 . ?
C27 H27 0.9300 . ?
C27 C28 1.410(16) . ?
C28 C29 1.515(15) . ?
C28 C30 1.424(15) . ?
C29 H29A 0.9600 . ?
C29 H29B 0.9600 . ?
C29 H29C 0.9600 . ?
C30 C31 1.389(13) . ?
C30 C32 1.479(14) . ?
C32 C33 1.374(15) . ?
C33 H33 0.9300 . ?
C33 C34 1.383(16) . ?
C34 H34 0.9300 . ?
C34 C35 1.352(18) . ?
C35 H35 0.9300 . ?
C35 C36 1.395(17) . ?
C36 H36 0.9300 . ?
Cl1 C37A 1.787(18) . ?
Cl2 C37A 1.768(15) . ?
C37A H37A 0.9700 . ?
C37A H37B 0.9700 . ?
Cl3 C38A 1.760(17) . ?
Cl4 C38A 1.768(18) . ?
C38A H38A 0.9700 . ?
C38A H38B 0.9700 . ?

loop_
_geom_torsion_atom_site_label_1
_geom_torsion_atom_site_label_2
_geom_torsion_atom_site_label_3
_geom_torsion_atom_site_label_4
_geom_torsion
_geom_torsion_site_symmetry_1
_geom_torsion_site_symmetry_2
_geom_torsion_site_symmetry_3
_geom_torsion_site_symmetry_4
_geom_torsion_publ_flag
Pt1 N1 C1 C2 180.000(5) . . . . ?
Pt1 N1 C5 C4 180.000(4) . . . . ?
Pt1 N1 C5 C6 0.000(4) . . . . ?
Pt1 N2 C14 C12 0.000(2) . . . . ?
Pt1 N2 C14 C15 180.000(2) . . . . ?
Pt1 N2 C18 C17 180.000(2) . . . . ?
N1 C1 C2 C3 0.000(7) . . . . ?
N1 C5 C6 C7 180.000(4) . . . . ?
N1 C5 C6 C13 0.000(4) . . . . ?
N2 C14 C15 C16 0.000(3) . . . . ?
C1 N1 C5 C4 0.000(5) . . . . ?
C1 N1 C5 C6 180.000(4) . . . . ?
C1 C2 C3 C4 0.000(7) . . . . ?
C2 C3 C4 C5 0.000(7) . . . . ?
C3 C4 C5 N1 0.000(5) . . . . ?
C3 C4 C5 C6 180.000(5) . . . . ?
C4 C5 C6 C7 0.000(6) . . . . ?
C4 C5 C6 C13 180.000(4) . . . . ?
C5 N1 C1 C2 0.000(6) . . . . ?
C5 C6 C7 C8 0.000(5) . . . . ?
C5 C6 C7 C9 180.000(4) . . . . ?
C5 C6 C13 Pt1 0.000(3) . . . . ?
C5 C6 C13 C12 180.000(3) . . . . ?
C6 C7 C9 C10 0.000(5) . . . . ?
C7 C6 C13 Pt1 180.000(2) . . . . ?
C7 C6 C13 C12 0.000(4) . . . . ?
C7 C9 C10 C11 180.000(4) . . . . ?
C7 C9 C10 C12 0.000(4) . . . . ?
C8 C7 C9 C10 180.000(4) . . . . ?
C9 C10 C12 C13 0.000(3) . . . . ?
C9 C10 C12 C14 180.000(3) . . . . ?
C10 C12 C13 Pt1 180.000(2) . . . . ?
C10 C12 C13 C6 0.000(4) . . . . ?
C10 C12 C14 N2 180.000(3) . . . . ?
C10 C12 C14 C15 0.000(4) . . . . ?
C11 C10 C12 C13 180.000(3) . . . . ?
C11 C10 C12 C14 0.000(4) . . . . ?
C12 C14 C15 C16 180.000(3) . . . . ?
C13 C6 C7 C8 180.000(4) . . . . ?
C13 C6 C7 C9 0.000(4) . . . . ?
C13 C12 C14 N2 0.000(3) . . . . ?
C13 C12 C14 C15 180.000(3) . . . . ?
C14 N2 C18 C17 0.000(3) . . . . ?
C14 C12 C13 Pt1 0.000(2) . . . . ?
C14 C12 C13 C6 180.000(3) . . . . ?
C14 C15 C16 C17 0.000(3) . . . . ?
C15 C16 C17 C18 0.000(3) . . . . ?
C16 C17 C18 N2 0.000(3) . . . . ?
C18 N2 C14 C12 180.000(2) . . . . ?
C18 N2 C14 C15 0.000(3) . . . . ?
Pt2 N3 C19 C20 180.000(1) . . . . ?
Pt2 N3 C23 C22 180.000(1) . . . . ?
Pt2 N3 C23 C24 0.000(1) . . . . ?
Pt2 N4 C32 C30 0.000(2) . . . . ?
Pt2 N4 C32 C33 180.000(2) . . . . ?
Pt2 N4 C36 C35 180.000(2) . . . . ?
N3 C19 C20 C21 0.000(2) . . . . ?
N3 C23 C24 C25 180.000(2) . . . . ?
N3 C23 C24 C31 0.000(2) . . . . ?
N4 C32 C33 C34 0.000(3) . . . . ?
C19 N3 C23 C22 0.000(2) . . . . ?
C19 N3 C23 C24 180.000(1) . . . . ?
C19 C20 C21 C22 0.000(2) . . . . ?
C20 C21 C22 C23 0.000(2) . . . . ?
C21 C22 C23 N3 0.000(2) . . . . ?
C21 C22 C23 C24 180.000(1) . . . . ?
C22 C23 C24 C25 0.000(2) . . . . ?
C22 C23 C24 C31 180.000(2) . . . . ?
C23 N3 C19 C20 0.000(2) . . . . ?
C23 C24 C25 C26 0.000(3) . . . . ?
C23 C24 C25 C27 180.000(2) . . . . ?
C23 C24 C31 Pt2 0.000(1) . . . . ?
C23 C24 C31 C30 180.000(2) . . . . ?
C24 C25 C27 C28 0.000(3) . . . . ?
C25 C24 C31 Pt2 180.000(1) . . . . ?
C25 C24 C31 C30 0.000(2) . . . . ?
C25 C27 C28 C29 180.000(3) . . . . ?
C25 C27 C28 C30 0.000(3) . . . . ?
C26 C25 C27 C28 180.000(2) . . . . ?
C27 C28 C30 C31 0.000(2) . . . . ?
C27 C28 C30 C32 180.000(2) . . . . ?
C28 C30 C31 Pt2 180.000(1) . . . . ?
C28 C30 C31 C24 0.000(2) . . . . ?
C28 C30 C32 N4 180.000(2) . . . . ?
C28 C30 C32 C33 0.000(3) . . . . ?
C29 C28 C30 C31 180.000(2) . . . . ?
C29 C28 C30 C32 0.000(3) . . . . ?
C30 C32 C33 C34 180.000(3) . . . . ?
C31 C24 C25 C26 180.000(2) . . . . ?
C31 C24 C25 C27 0.000(2) . . . . ?
C31 C30 C32 N4 0.000(2) . . . . ?
C31 C30 C32 C33 180.000(3) . . . . ?
C32 N4 C36 C35 0.000(3) . . . . ?
C32 C30 C31 Pt2 0.000(2) . . . . ?
C32 C30 C31 C24 180.000(2) . . . . ?
C32 C33 C34 C35 0.000(4) . . . . ?
C33 C34 C35 C36 0.000(4) . . . . ?
C34 C35 C36 N4 0.000(3) . . . . ?
C36 N4 C32 C30 180.000(2) . . . . ?
C36 N4 C32 C33 0.000(3) . . . . ?
